data_4118184
loop_
_publ_author_name
'Qing-Hai Deng'
'Hubert Wadepohl'
'Lutz H. Gade'

_publ_section_title
;
 Highly Enantioselective Copper-Catalyzed Electrophilic
 Trifluoromethylation of \b-Ketoesters
;
_journal_name_full 'Journal of the American Chemical Society'
_journal_page_first 10769
_journal_page_last 10772
_journal_paper_doi 10.1021/ja3039773
_journal_volume 134
_journal_year 2012
_chemical_absolute_configuration ad
_chemical_formula_sum 'C15 H14 Br F3 O3'
_chemical_formula_weight 379.17
_space_group_IT_number 4
_symmetry_cell_setting monoclinic
_symmetry_Int_Tables_number 4
_symmetry_space_group_name_Hall 'P 2yb'
_symmetry_space_group_name_H-M 'P 1 21 1'
_atom_sites_solution_hydrogens geom
_atom_sites_solution_primary dual
_atom_sites_solution_secondary difmap
_audit_block_code ga_qd10
_audit_creation_method SHELXL-97
_audit_update_record 'Mon Mar 12 15:48:12 CET 2012'
_cell_angle_alpha 90.00
_cell_angle_beta 94.918(11)
_cell_angle_gamma 90.00
_cell_formula_units_Z 2
_cell_length_a 6.275(4)
_cell_length_b 7.387(3)
_cell_length_c 16.399(7)
_cell_measurement_reflns_used 6434
_cell_measurement_temperature 100(2)
_cell_measurement_theta_max 30.23
_cell_measurement_theta_min 2.49
_cell_volume 757.4(7)
_computing_cell_refinement
;
SAINT (Bruker AXS, 1997-2008). Includes estimated systematic errors
 of the unit cell constants from Monte Carlo simulations.
;
_computing_data_collection 'SMART-5.631 (Bruker AXS, 2003)'
_computing_data_reduction 'SAINT (Bruker AXS, 1997-2008)'
_computing_publication_material 'SHELXL-97 (Sheldrick, 1997)'
_computing_structure_refinement 'SHELXL-97 (Sheldrick, 1997)'
_computing_structure_solution 'SIR2004 (Giacovazzo et al., 2004)'
_diffrn_ambient_environment 'perfluoro polyether oil'
_diffrn_ambient_temperature 100(2)
_diffrn_detector 'CCD plate'
_diffrn_detector_area_resol_mean 8.19
_diffrn_detector_type CCD-PXL-KAF2
_diffrn_measured_fraction_theta_full 0.989
_diffrn_measured_fraction_theta_max 0.959
_diffrn_measurement_device 'three-circle diffractometer'
_diffrn_measurement_device_type 'Bruker AXS Smart 1000'
_diffrn_measurement_method '\f- and \w-scans'
_diffrn_measurement_specimen_support 'polyimid foil'
_diffrn_radiation_monochromator graphite
_diffrn_radiation_probe x-ray
_diffrn_radiation_type MoK\a
_diffrn_radiation_wavelength 0.71073
_diffrn_reflns_av_R_equivalents 0.0413
_diffrn_reflns_av_sigmaI/netI 0.0392
_diffrn_reflns_limit_h_max 9
_diffrn_reflns_limit_h_min -9
_diffrn_reflns_limit_k_max 10
_diffrn_reflns_limit_k_min -11
_diffrn_reflns_limit_l_max 24
_diffrn_reflns_limit_l_min 0
_diffrn_reflns_number 18760
_diffrn_reflns_theta_full 31.00
_diffrn_reflns_theta_max 32.11
_diffrn_reflns_theta_min 2.49
_diffrn_source 'fine-focus sealed tube (Mo)'
_exptl_absorpt_coefficient_mu 2.755
_exptl_absorpt_correction_T_max 0.9278
_exptl_absorpt_correction_T_min 0.6968
_exptl_absorpt_correction_type numerical
_exptl_absorpt_process_details
;
SADABS (Sheldrick & Bruker AXS, 2004-2008)
;
_exptl_crystal_colour colourless
_exptl_crystal_density_diffrn 1.663
_exptl_crystal_description needle
_exptl_crystal_F_000 380
_exptl_crystal_size_max 0.15
_exptl_crystal_size_mid 0.07
_exptl_crystal_size_min 0.02
_refine_diff_density_max 0.749
_refine_diff_density_min -0.319
_refine_diff_density_rms 0.082
_refine_ls_abs_structure_details 'Flack H D (1983), Acta Cryst. A39, 876-881'
_refine_ls_abs_structure_Flack -0.012(6)
_refine_ls_extinction_method none
_refine_ls_goodness_of_fit_ref 1.036
_refine_ls_hydrogen_treatment constr
_refine_ls_matrix_type full
_refine_ls_number_parameters 202
_refine_ls_number_reflns 4950
_refine_ls_number_restraints 1
_refine_ls_restrained_S_all 1.036
_refine_ls_R_factor_all 0.0386
_refine_ls_R_factor_gt 0.0310
_refine_ls_shift/su_max 0.001
_refine_ls_shift/su_mean 0.000
_refine_ls_structure_factor_coef Fsqd
_refine_ls_weighting_details 'calc w=1/[\s^2^(Fo^2^)+(0.0301P)^2^+0.2175P] where P=(Fo^2^+2Fc^2^)/3'
_refine_ls_weighting_scheme calc
_refine_ls_wR_factor_gt 0.0625
_refine_ls_wR_factor_ref 0.0649
_reflns_number_gt 4479
_reflns_number_total 4950
_reflns_threshold_expression >2sigma(I)
_cod_data_source_file ja3039773_si_002_1.cif
_cod_data_source_block ga_qd10
_cod_original_sg_symbol_H-M 'P 21'
_cod_database_code 4118184
_audit_block_refno 1448
_audit_block_usercomment d6-49

loop_
_symmetry_equiv_pos_as_xyz
'x, y, z'
'-x, y+1/2, -z'

loop_
_atom_site_label
_atom_site_type_symbol
_atom_site_fract_x
_atom_site_fract_y
_atom_site_fract_z
_atom_site_U_iso_or_equiv
_atom_site_adp_type
_atom_site_occupancy
_atom_site_symmetry_multiplicity
_atom_site_calc_flag
_atom_site_refinement_flags
Br Br -0.41121(3) -0.08245(3) -0.380137(10) 0.01761(5) Uani 1 1 d .
F1 F -1.2279(2) -0.0611(3) -0.83989(8) 0.0305(3) Uani 1 1 d .
F2 F -1.1456(3) -0.2771(2) -0.75437(9) 0.0321(4) Uani 1 1 d .
F3 F -0.9420(3) -0.21778(19) -0.85026(9) 0.0278(3) Uani 1 1 d .
O1 O -1.2613(3) 0.0829(3) -0.67355(11) 0.0237(3) Uani 1 1 d .
O2 O -0.9372(3) 0.3135(2) -0.75615(10) 0.0197(3) Uani 1 1 d .
O3 O -0.7909(3) 0.1338(2) -0.84832(10) 0.0174(3) Uani 1 1 d .
C1 C -0.9412(3) -0.0101(3) -0.73881(13) 0.0138(4) Uani 1 1 d .
C2 C -1.0770(3) 0.0367(3) -0.66626(13) 0.0155(4) Uani 1 1 d .
C3 C -0.9370(3) 0.0114(3) -0.59057(13) 0.0143(4) Uani 1 1 d .
C4 C -0.7415(3) -0.0600(3) -0.60804(11) 0.0128(4) Uani 1 1 d .
C5 C -0.7313(3) -0.0946(5) -0.69830(11) 0.0163(4) Uani 1 1 d .
H5A H -0.7254 -0.2260 -0.7097 0.020 Uiso 1 1 calc R
H5B H -0.6044 -0.0356 -0.7185 0.020 Uiso 1 1 calc R
C6 C -0.9820(4) 0.0523(3) -0.51063(14) 0.0177(4) Uani 1 1 d .
H6 H -1.1169 0.1008 -0.4998 0.021 Uiso 1 1 calc R
C7 C -0.8255(4) 0.0205(3) -0.44756(13) 0.0174(4) Uani 1 1 d .
H7 H -0.8517 0.0453 -0.3925 0.021 Uiso 1 1 calc R
C8 C -0.6275(3) -0.0492(3) -0.46641(12) 0.0155(4) Uani 1 1 d .
C9 C -0.5822(3) -0.0909(4) -0.54549(11) 0.0141(3) Uani 1 1 d .
H9 H -0.4472 -0.1389 -0.5565 0.017 Uiso 1 1 calc R
C10 C -1.0636(4) -0.1409(3) -0.79636(15) 0.0214(5) Uani 1 1 d .
C11 C -0.8922(3) 0.1679(3) -0.78230(13) 0.0148(4) Uani 1 1 d .
C12 C -0.7185(4) 0.2838(3) -0.90004(13) 0.0181(4) Uani 1 1 d .
C13 C -0.5623(4) 0.4041(5) -0.84928(13) 0.0251(5) Uani 1 1 d .
H13A H -0.6398 0.4754 -0.8110 0.038 Uiso 1 1 calc R
H13B H -0.4913 0.4857 -0.8855 0.038 Uiso 1 1 calc R
H13C H -0.4549 0.3287 -0.8185 0.038 Uiso 1 1 calc R
C14 C -0.9133(4) 0.3845(3) -0.93803(14) 0.0228(6) Uani 1 1 d .
H14A H -1.0078 0.2997 -0.9697 0.034 Uiso 1 1 calc R
H14B H -0.8676 0.4797 -0.9743 0.034 Uiso 1 1 calc R
H14C H -0.9904 0.4390 -0.8947 0.034 Uiso 1 1 calc R
C15 C -0.6070(4) 0.1816(3) -0.96471(14) 0.0241(5) Uani 1 1 d .
H15A H -0.4822 0.1179 -0.9387 0.036 Uiso 1 1 calc R
H15B H -0.5607 0.2674 -1.0052 0.036 Uiso 1 1 calc R
H15C H -0.7063 0.0938 -0.9919 0.036 Uiso 1 1 calc R

loop_
_atom_site_aniso_label
_atom_site_aniso_U_11
_atom_site_aniso_U_22
_atom_site_aniso_U_33
_atom_site_aniso_U_23
_atom_site_aniso_U_13
_atom_site_aniso_U_12
Br 0.02172(9) 0.01750(8) 0.01296(8) 0.00198(11) -0.00226(6) -0.00178(12)
F1 0.0282(6) 0.0319(10) 0.0285(6) -0.0009(7) -0.0148(5) -0.0016(7)
F2 0.0422(9) 0.0215(7) 0.0321(8) 0.0021(6) -0.0001(7) -0.0150(7)
F3 0.0426(9) 0.0197(7) 0.0207(7) -0.0049(6) 0.0001(6) -0.0004(6)
O1 0.0141(8) 0.0316(9) 0.0256(9) 0.0037(7) 0.0031(6) 0.0030(6)
O2 0.0254(8) 0.0161(7) 0.0181(8) -0.0007(6) 0.0039(6) -0.0003(6)
O3 0.0232(8) 0.0139(7) 0.0157(7) 0.0012(5) 0.0051(6) 0.0012(6)
C1 0.0143(9) 0.0137(8) 0.0128(9) 0.0008(7) -0.0011(7) 0.0008(7)
C2 0.0140(10) 0.0163(10) 0.0164(9) 0.0024(7) 0.0017(8) -0.0016(7)
C3 0.0144(9) 0.0121(9) 0.0163(9) 0.0013(7) 0.0013(8) -0.0008(7)
C4 0.0157(8) 0.0103(11) 0.0128(7) 0.0011(7) 0.0027(6) -0.0008(8)
C5 0.0166(8) 0.0203(10) 0.0118(7) -0.0001(11) 0.0007(6) 0.0053(11)
C6 0.0182(10) 0.0168(10) 0.0185(10) 0.0001(8) 0.0051(8) 0.0004(8)
C7 0.0218(11) 0.0178(10) 0.0132(9) -0.0006(7) 0.0046(8) -0.0012(8)
C8 0.0184(9) 0.0132(12) 0.0145(8) 0.0015(7) -0.0009(7) -0.0015(7)
C9 0.0144(7) 0.0123(8) 0.0156(7) -0.0003(11) 0.0017(6) 0.0001(11)
C10 0.0239(12) 0.0181(10) 0.0214(11) 0.0014(8) -0.0032(9) -0.0018(8)
C11 0.0138(9) 0.0166(9) 0.0133(9) 0.0011(7) -0.0028(7) -0.0006(7)
C12 0.0245(11) 0.0157(10) 0.0142(9) 0.0036(7) 0.0031(8) -0.0014(8)
C13 0.0283(10) 0.0296(12) 0.0176(8) 0.0013(13) 0.0028(7) -0.0084(14)
C14 0.0313(12) 0.0183(16) 0.0184(10) 0.0018(8) -0.0002(8) 0.0055(8)
C15 0.0311(13) 0.0248(12) 0.0174(11) 0.0012(9) 0.0084(9) 0.0028(10)

loop_
_atom_type_symbol
_atom_type_description
_atom_type_scat_dispersion_real
_atom_type_scat_dispersion_imag
_atom_type_scat_source
C C 0.0033 0.0016 'International Tables Vol C Tables 4.2.6.8 and 6.1.1.4'
H H 0.0000 0.0000 'International Tables Vol C Tables 4.2.6.8 and 6.1.1.4'
Br Br -0.2901 2.4595 'International Tables Vol C Tables 4.2.6.8 and 6.1.1.4'
F F 0.0171 0.0103 'International Tables Vol C Tables 4.2.6.8 and 6.1.1.4'
O O 0.0106 0.0060 'International Tables Vol C Tables 4.2.6.8 and 6.1.1.4'

loop_
_geom_angle_atom_site_label_1
_geom_angle_atom_site_label_2
_geom_angle_atom_site_label_3
_geom_angle
C11 O3 C12 120.96(17)
C10 C1 C11 111.55(17)
C10 C1 C5 112.1(2)
C11 C1 C5 110.19(19)
C10 C1 C2 109.64(18)
C11 C1 C2 107.94(17)
C5 C1 C2 105.14(16)
O1 C2 C3 128.3(2)
O1 C2 C1 124.8(2)
C3 C2 C1 106.86(17)
C4 C3 C6 121.9(2)
C4 C3 C2 110.42(18)
C6 C3 C2 127.6(2)
C3 C4 C9 120.21(18)
C3 C4 C5 112.30(17)
C9 C4 C5 127.49(18)
C4 C5 C1 104.22(18)
C7 C6 C3 118.5(2)
C6 C7 C8 118.8(2)
C9 C8 C7 122.94(19)
C9 C8 Br 118.67(15)
C7 C8 Br 118.37(16)
C8 C9 C4 117.55(19)
F1 C10 F3 106.88(19)
F1 C10 F2 106.9(2)
F3 C10 F2 106.52(19)
F1 C10 C1 112.21(19)
F3 C10 C1 113.2(2)
F2 C10 C1 110.73(19)
O2 C11 O3 127.3(2)
O2 C11 C1 122.5(2)
O3 C11 C1 110.18(18)
O3 C12 C13 109.72(18)
O3 C12 C14 108.90(18)
C13 C12 C14 113.4(2)
O3 C12 C15 102.07(18)
C13 C12 C15 111.0(2)
C14 C12 C15 111.06(19)

loop_
_geom_bond_atom_site_label_1
_geom_bond_atom_site_label_2
_geom_bond_distance
Br C8 1.891(2)
F1 C10 1.339(3)
F2 C10 1.346(3)
F3 C10 1.342(3)
O1 C2 1.202(3)
O2 C11 1.200(3)
O3 C11 1.326(3)
O3 C12 1.490(3)
C1 C10 1.513(3)
C1 C11 1.539(3)
C1 C5 1.554(3)
C1 C2 1.560(3)
C2 C3 1.470(3)
C3 C4 1.388(3)
C3 C6 1.397(3)
C4 C9 1.388(3)
C4 C5 1.509(3)
C6 C7 1.384(3)
C7 C8 1.404(3)
C8 C9 1.386(3)
C12 C13 1.518(4)
C12 C14 1.518(3)
C12 C15 1.520(3)

loop_
_geom_torsion_atom_site_label_1
_geom_torsion_atom_site_label_2
_geom_torsion_atom_site_label_3
_geom_torsion_atom_site_label_4
_geom_torsion
C10 C1 C2 O1 -49.2(3)
C11 C1 C2 O1 72.5(3)
C5 C1 C2 O1 -169.9(2)
C10 C1 C2 C3 130.29(18)
C11 C1 C2 C3 -108.02(18)
C5 C1 C2 C3 9.6(2)
O1 C2 C3 C4 174.1(2)
C1 C2 C3 C4 -5.4(2)
O1 C2 C3 C6 -6.7(4)
C1 C2 C3 C6 173.9(2)
C6 C3 C4 C9 -0.9(3)
C2 C3 C4 C9 178.4(2)
C6 C3 C4 C5 179.4(2)
C2 C3 C4 C5 -1.3(3)
C3 C4 C5 C1 7.4(3)
C9 C4 C5 C1 -172.4(2)
C10 C1 C5 C4 -129.0(2)
C11 C1 C5 C4 106.1(2)
C2 C1 C5 C4 -10.0(3)
C4 C3 C6 C7 0.2(3)
C2 C3 C6 C7 -179.0(2)
C3 C6 C7 C8 0.8(3)
C6 C7 C8 C9 -1.2(3)
C6 C7 C8 Br 177.41(16)
C7 C8 C9 C4 0.6(4)
Br C8 C9 C4 -178.06(19)
C3 C4 C9 C8 0.5(4)
C5 C4 C9 C8 -179.8(2)
C11 C1 C10 F1 -47.1(3)
C5 C1 C10 F1 -171.23(18)
C2 C1 C10 F1 72.4(2)
C11 C1 C10 F3 74.0(2)
C5 C1 C10 F3 -50.1(3)
C2 C1 C10 F3 -166.52(17)
C11 C1 C10 F2 -166.48(18)
C5 C1 C10 F2 69.4(2)
C2 C1 C10 F2 -47.0(2)
C12 O3 C11 O2 -0.1(3)
C12 O3 C11 C1 -177.98(17)
C10 C1 C11 O2 127.3(2)
C5 C1 C11 O2 -107.5(2)
C2 C1 C11 O2 6.8(3)
C10 C1 C11 O3 -54.7(2)
C5 C1 C11 O3 70.5(2)
C2 C1 C11 O3 -175.23(17)
C11 O3 C12 C13 60.3(3)
C11 O3 C12 C14 -64.4(2)
C11 O3 C12 C15 178.08(19)
